data_2240114
loop_
_publ_author_name
'Shreevidhyaa Suressh, V.'
'Sathya, S.'
'Akila, A.'
'Ponnuswamy, S.'
'Usha, G.'

_publ_section_title
;
 Crystal structure of
 1-[2,4-bis(4-methoxyphenyl)-3-azabicyclo[3.3.1]nonan-3-yl]ethanone
;
_journal_issue 11
_journal_name_full 'Acta Crystallographica Section E'
_journal_page_first o1171
_journal_page_last o1172
_journal_paper_doi 10.1107/S1600536814022545
_journal_volume 70
_journal_year 2014
_chemical_formula_iupac 'C24 H29 N O3'
_chemical_formula_moiety 'C24 H29 N O3'
_chemical_formula_sum 'C24 H29 N O3'
_chemical_formula_weight 379.48
_chemical_name_systematic
;
1-[2,4-Bis(4-methoxyphenyl)-3-azabicyclo[3.3.1]nonan-3-yl]ethanone
;
_space_group_IT_number 14
_symmetry_cell_setting monoclinic
_symmetry_space_group_name_Hall '-P 2yn'
_symmetry_space_group_name_H-M 'P 1 21/n 1'
_atom_sites_solution_hydrogens geom
_atom_sites_solution_primary direct
_atom_sites_solution_secondary difmap
_audit_creation_method SHELXL-97
_cell_angle_alpha 90.00
_cell_angle_beta 93.886(5)
_cell_angle_gamma 90.00
_cell_formula_units_Z 4
_cell_length_a 7.6309(13)
_cell_length_b 17.102(3)
_cell_length_c 15.395(2)
_cell_measurement_reflns_used 4597
_cell_measurement_temperature 293(2)
_cell_measurement_theta_max 27.51
_cell_measurement_theta_min 1.78
_cell_volume 2004.5(6)
_computing_cell_refinement
;
SAINT (Bruker, 2008)
;
_computing_data_collection
;
APEX2 (Bruker, 2008)
;
_computing_data_reduction
;
SAINT (Bruker, 2008)
;
_computing_molecular_graphics
;
ORTEP-3 for Windows (Farrugia, 2012) and Mercury (Macrae <i>et al.</i>,
2008)
;
_computing_publication_material
;
SHELXL97 (Sheldrick, 2008) and PLATON (Spek, 2009)
;
_computing_structure_refinement
;
SHELXL97 (Sheldrick, 2008)
;
_computing_structure_solution
;
SHELXS97 (Sheldrick, 2008)
;
_diffrn_ambient_temperature 293(2)
_diffrn_measured_fraction_theta_full 0.989
_diffrn_measured_fraction_theta_max 0.989
_diffrn_measurement_device_type 'Bruker Kappa APEXII CCD'
_diffrn_measurement_method '\w and \f scan'
_diffrn_radiation_monochromator graphite
_diffrn_radiation_source 'fine-focus sealed tube'
_diffrn_radiation_type MoK\a
_diffrn_radiation_wavelength 0.71073
_diffrn_reflns_av_R_equivalents 0.0695
_diffrn_reflns_av_sigmaI/netI 0.0767
_diffrn_reflns_limit_h_max 9
_diffrn_reflns_limit_h_min -9
_diffrn_reflns_limit_k_max 22
_diffrn_reflns_limit_k_min -17
_diffrn_reflns_limit_l_max 19
_diffrn_reflns_limit_l_min -11
_diffrn_reflns_number 17249
_diffrn_reflns_theta_full 27.51
_diffrn_reflns_theta_max 27.51
_diffrn_reflns_theta_min 1.78
_exptl_absorpt_coefficient_mu 0.082
_exptl_absorpt_correction_T_max 0.980
_exptl_absorpt_correction_T_min 0.972
_exptl_absorpt_correction_type multi-scan
_exptl_absorpt_process_details
;
(SADABS; Bruker, 2008)
;
_exptl_crystal_colour colourless
_exptl_crystal_density_diffrn 1.258
_exptl_crystal_density_method 'not measured'
_exptl_crystal_description block
_exptl_crystal_F_000 816
_exptl_crystal_size_max 0.35
_exptl_crystal_size_mid 0.30
_exptl_crystal_size_min 0.25
_refine_diff_density_max 0.360
_refine_diff_density_min -0.306
_refine_ls_extinction_method none
_refine_ls_goodness_of_fit_ref 0.855
_refine_ls_hydrogen_treatment constr
_refine_ls_matrix_type full
_refine_ls_number_parameters 253
_refine_ls_number_reflns 4597
_refine_ls_number_restraints 0
_refine_ls_restrained_S_all 0.855
_refine_ls_R_factor_all 0.1211
_refine_ls_R_factor_gt 0.0648
_refine_ls_shift/su_max 0.000
_refine_ls_shift/su_mean 0.000
_refine_ls_structure_factor_coef Fsqd
_refine_ls_weighting_details 'calc w=1/[\s^2^(Fo^2^)+(0.2000P)^2^] where P=(Fo^2^+2Fc^2^)/3'
_refine_ls_weighting_scheme calc
_refine_ls_wR_factor_gt 0.2003
_refine_ls_wR_factor_ref 0.2673
_reflns_number_gt 2524
_reflns_number_total 4597
_reflns_threshold_expression I>2sigma(I)
_cod_data_source_file su2798sup1.cif
_cod_data_source_block I
_cod_original_sg_symbol_H-M 'P 21/n'
_cod_database_code 2240114
_cod_database_fobs_code 2240114

loop_
_symmetry_equiv_pos_as_xyz
'x, y, z'
'-x+1/2, y+1/2, -z+1/2'
'-x, -y, -z'
'x-1/2, -y-1/2, z-1/2'

loop_
_atom_site_type_symbol
_atom_site_label
_atom_site_fract_x
_atom_site_fract_y
_atom_site_fract_z
_atom_site_U_iso_or_equiv
_atom_site_adp_type
_atom_site_calc_flag
_atom_site_refinement_flags
_atom_site_occupancy
_atom_site_symmetry_multiplicity
C C17 0.8638(4) 0.0399(2) -0.3303(2) 0.0653(9) Uani d . 1 1
H H17A 0.9081 0.0196 -0.3826 0.098 Uiso calc R 1 1
H H17B 0.8454 -0.0023 -0.2909 0.098 Uiso calc R 1 1
H H17C 0.9472 0.0760 -0.3034 0.098 Uiso calc R 1 1
O O2 0.7019(3) 0.07911(13) -0.35081(12) 0.0573(6) Uani d . 1 1
C C1 0.5412(3) 0.29402(17) 0.00731(18) 0.0436(7) Uani d . 1 1
C C2 0.6109(4) 0.32952(18) -0.0732(2) 0.0568(8) Uani d . 1 1
H H2A 0.5557 0.3049 -0.1240 0.085 Uiso calc R 1 1
H H2B 0.7356 0.3217 -0.0721 0.085 Uiso calc R 1 1
H H2C 0.5857 0.3845 -0.0748 0.085 Uiso calc R 1 1
C C3 0.3379(3) 0.21999(15) 0.08463(15) 0.0374(6) Uani d . 1 1
H H3 0.3145 0.2716 0.1091 0.045 Uiso calc R 1 1
C C4 0.1578(3) 0.17762(16) 0.07593(18) 0.0433(7) Uani d . 1 1
H H4 0.0932 0.1932 0.1261 0.052 Uiso calc R 1 1
C C5 0.0536(3) 0.20673(18) -0.00516(18) 0.0484(7) Uani d . 1 1
H H5A 0.0475 0.2634 -0.0046 0.058 Uiso calc R 1 1
H H5B -0.0652 0.1863 -0.0071 0.058 Uiso calc R 1 1
C C6 0.1460(3) 0.17879(15) -0.08472(18) 0.0427(7) Uani d . 1 1
H H6 0.0733 0.1948 -0.1366 0.051 Uiso calc R 1 1
C C7 0.3238(3) 0.22232(15) -0.08655(16) 0.0367(6) Uani d . 1 1
H H7 0.2947 0.2745 -0.1095 0.044 Uiso calc R 1 1
C C8 0.1669(4) 0.08798(17) 0.07604(19) 0.0515(8) Uani d . 1 1
H H8A 0.2353 0.0706 0.1279 0.062 Uiso calc R 1 1
H H8B 0.0492 0.0670 0.0781 0.062 Uiso calc R 1 1
C C9 0.2488(4) 0.05627(17) -0.00362(18) 0.0504(8) Uani d . 1 1
H H9A 0.2391 -0.0003 -0.0046 0.061 Uiso calc R 1 1
H H9B 0.3725 0.0697 -0.0009 0.061 Uiso calc R 1 1
C C10 0.1580(4) 0.08982(16) -0.0861(2) 0.0514(7) Uani d . 1 1
H H10A 0.2217 0.0739 -0.1356 0.062 Uiso calc R 1 1
H H10B 0.0404 0.0683 -0.0939 0.062 Uiso calc R 1 1
C C11 0.4351(3) 0.18444(14) -0.15337(16) 0.0369(6) Uani d . 1 1
C C12 0.3798(4) 0.19133(16) -0.24134(17) 0.0445(7) Uani d . 1 1
H H12 0.2807 0.2210 -0.2573 0.053 Uiso calc R 1 1
C C13 0.4695(4) 0.15478(18) -0.30543(17) 0.0485(7) Uani d . 1 1
H H13 0.4288 0.1591 -0.3636 0.058 Uiso calc R 1 1
C C14 0.6198(4) 0.11180(16) -0.28286(17) 0.0418(6) Uani d . 1 1
C C15 0.6765(4) 0.10439(16) -0.19611(17) 0.0453(7) Uani d . 1 1
H H15 0.7769 0.0756 -0.1802 0.054 Uiso calc R 1 1
C C16 0.5828(3) 0.14024(16) -0.13281(17) 0.0433(7) Uani d . 1 1
H H16 0.6212 0.1341 -0.0746 0.052 Uiso calc R 1 1
C C18 0.4612(3) 0.17922(15) 0.15212(16) 0.0374(6) Uani d . 1 1
C C19 0.4146(4) 0.17657(17) 0.23760(17) 0.0468(7) Uani d . 1 1
H H19 0.3166 0.2046 0.2526 0.056 Uiso calc R 1 1
C C20 0.5081(4) 0.13399(18) 0.30143(17) 0.0490(7) Uani d . 1 1
H H20 0.4711 0.1326 0.3577 0.059 Uiso calc R 1 1
C C21 0.6567(4) 0.09341(16) 0.28126(17) 0.0453(7) Uani d . 1 1
C C22 0.7103(4) 0.09808(17) 0.19684(18) 0.0469(7) Uani d . 1 1
H H22 0.8128 0.0730 0.1828 0.056 Uiso calc R 1 1
C C23 0.6124(3) 0.13963(16) 0.13384(17) 0.0428(7) Uani d . 1 1
H H23 0.6492 0.1410 0.0775 0.051 Uiso calc R 1 1
C C24 0.6961(5) 0.0322(2) 0.4205(2) 0.0767(11) Uani d . 1 1
H H24A 0.7826 0.0026 0.4546 0.115 Uiso calc R 1 1
H H24B 0.5899 0.0022 0.4123 0.115 Uiso calc R 1 1
H H24C 0.6724 0.0800 0.4502 0.115 Uiso calc R 1 1
N N1 0.4169(3) 0.23550(12) -0.00014(12) 0.0360(5) Uani d . 1 1
O O1 0.5968(3) 0.31891(13) 0.07875(14) 0.0597(6) Uani d . 1 1
O O3 0.7598(3) 0.04949(14) 0.33867(13) 0.0630(6) Uani d . 1 1

loop_
_atom_site_aniso_label
_atom_site_aniso_U_11
_atom_site_aniso_U_22
_atom_site_aniso_U_33
_atom_site_aniso_U_12
_atom_site_aniso_U_13
_atom_site_aniso_U_23
C17 0.070(2) 0.064(2) 0.064(2) 0.0193(17) 0.0146(17) -0.0021(16)
O2 0.0631(13) 0.0652(14) 0.0442(11) 0.0102(11) 0.0079(10) -0.0055(10)
C1 0.0374(15) 0.0421(15) 0.0515(17) -0.0049(12) 0.0034(12) -0.0017(13)
C2 0.0556(18) 0.0518(18) 0.064(2) -0.0179(14) 0.0117(15) 0.0049(14)
C3 0.0374(14) 0.0358(14) 0.0397(14) -0.0005(11) 0.0086(11) -0.0041(11)
C4 0.0357(14) 0.0470(16) 0.0483(16) -0.0040(12) 0.0115(12) 0.0034(12)
C5 0.0313(14) 0.0492(17) 0.0648(19) 0.0001(12) 0.0032(13) 0.0075(14)
C6 0.0338(14) 0.0456(16) 0.0477(15) -0.0032(12) -0.0055(11) 0.0053(12)
C7 0.0355(13) 0.0336(14) 0.0407(14) 0.0011(11) 0.0011(11) 0.0041(10)
C8 0.0488(16) 0.0467(17) 0.0588(18) -0.0121(13) 0.0016(14) 0.0132(14)
C9 0.0506(17) 0.0371(16) 0.063(2) -0.0080(13) -0.0009(14) 0.0040(13)
C10 0.0493(17) 0.0435(17) 0.0601(18) -0.0119(13) -0.0054(14) -0.0028(14)
C11 0.0377(14) 0.0348(14) 0.0378(13) -0.0012(11) -0.0009(11) 0.0025(11)
C12 0.0440(15) 0.0485(17) 0.0401(14) 0.0068(13) -0.0048(12) 0.0055(12)
C13 0.0553(17) 0.0549(18) 0.0345(14) 0.0035(14) -0.0017(12) 0.0024(12)
C14 0.0448(15) 0.0432(15) 0.0376(13) -0.0006(12) 0.0041(11) -0.0011(11)
C15 0.0422(15) 0.0488(17) 0.0445(15) 0.0091(13) -0.0001(12) 0.0004(12)
C16 0.0428(15) 0.0502(16) 0.0363(13) 0.0056(13) -0.0023(11) 0.0026(12)
C18 0.0382(14) 0.0371(14) 0.0374(13) -0.0039(11) 0.0063(11) -0.0023(10)
C19 0.0407(15) 0.0607(19) 0.0400(15) 0.0036(13) 0.0100(12) -0.0045(13)
C20 0.0486(16) 0.0635(19) 0.0361(14) 0.0015(14) 0.0112(12) 0.0015(13)
C21 0.0458(15) 0.0460(16) 0.0437(15) -0.0018(13) -0.0002(12) 0.0041(12)
C22 0.0440(15) 0.0549(18) 0.0426(15) 0.0072(13) 0.0085(12) -0.0051(13)
C23 0.0441(15) 0.0490(16) 0.0359(13) 0.0041(13) 0.0080(11) -0.0029(12)
C24 0.084(2) 0.090(3) 0.056(2) 0.001(2) -0.0027(18) 0.0272(19)
N1 0.0338(11) 0.0365(12) 0.0376(11) -0.0050(9) 0.0028(9) 0.0016(9)
O1 0.0614(14) 0.0608(14) 0.0563(13) -0.0233(11) 0.0008(10) -0.0103(10)
O3 0.0631(14) 0.0753(16) 0.0499(12) 0.0115(12) -0.0012(10) 0.0149(11)

loop_
_atom_type_symbol
_atom_type_description
_atom_type_scat_dispersion_real
_atom_type_scat_dispersion_imag
_atom_type_scat_source
C C 0.0033 0.0016 'International Tables Vol C Tables 4.2.6.8 and 6.1.1.4'
H H 0.0000 0.0000 'International Tables Vol C Tables 4.2.6.8 and 6.1.1.4'
N N 0.0061 0.0033 'International Tables Vol C Tables 4.2.6.8 and 6.1.1.4'
O O 0.0106 0.0060 'International Tables Vol C Tables 4.2.6.8 and 6.1.1.4'

loop_
_geom_angle_atom_site_label_1
_geom_angle_atom_site_label_2
_geom_angle_atom_site_label_3
_geom_angle
O2 C17 H17A 109.5
O2 C17 H17B 109.5
H17A C17 H17B 109.5
O2 C17 H17C 109.5
H17A C17 H17C 109.5
H17B C17 H17C 109.5
C14 O2 C17 117.2(2)
O1 C1 N1 121.4(2)
O1 C1 C2 118.5(3)
N1 C1 C2 120.2(2)
C1 C2 H2A 109.5
C1 C2 H2B 109.5
H2A C2 H2B 109.5
C1 C2 H2C 109.5
H2A C2 H2C 109.5
H2B C2 H2C 109.5
N1 C3 C18 114.16(19)
N1 C3 C4 114.5(2)
C18 C3 C4 110.3(2)
N1 C3 H3 105.7
C18 C3 H3 105.7
C4 C3 H3 105.7
C5 C4 C8 110.5(2)
C5 C4 C3 109.2(2)
C8 C4 C3 115.2(2)
C5 C4 H4 107.2
C8 C4 H4 107.2
C3 C4 H4 107.2
C4 C5 C6 108.2(2)
C4 C5 H5A 110.1
C6 C5 H5A 110.1
C4 C5 H5B 110.1
C6 C5 H5B 110.1
H5A C5 H5B 108.4
C10 C6 C5 110.7(2)
C10 C6 C7 115.2(2)
C5 C6 C7 108.4(2)
C10 C6 H6 107.4
C5 C6 H6 107.4
C7 C6 H6 107.4
N1 C7 C11 114.6(2)
N1 C7 C6 115.1(2)
C11 C7 C6 109.7(2)
N1 C7 H7 105.5
C11 C7 H7 105.5
C6 C7 H7 105.5
C9 C8 C4 112.2(2)
C9 C8 H8A 109.2
C4 C8 H8A 109.2
C9 C8 H8B 109.2
C4 C8 H8B 109.2
H8A C8 H8B 107.9
C8 C9 C10 110.6(3)
C8 C9 H9A 109.5
C10 C9 H9A 109.5
C8 C9 H9B 109.5
C10 C9 H9B 109.5
H9A C9 H9B 108.1
C6 C10 C9 113.0(2)
C6 C10 H10A 109.0
C9 C10 H10A 109.0
C6 C10 H10B 109.0
C9 C10 H10B 109.0
H10A C10 H10B 107.8
C16 C11 C12 117.3(2)
C16 C11 C7 124.3(2)
C12 C11 C7 118.3(2)
C13 C12 C11 121.4(2)
C13 C12 H12 119.3
C11 C12 H12 119.3
C12 C13 C14 120.0(2)
C12 C13 H13 120.0
C14 C13 H13 120.0
O2 C14 C15 124.7(2)
O2 C14 C13 115.9(2)
C15 C14 C13 119.4(2)
C14 C15 C16 119.7(2)
C14 C15 H15 120.2
C16 C15 H15 120.2
C11 C16 C15 122.2(2)
C11 C16 H16 118.9
C15 C16 H16 118.9
C23 C18 C19 116.6(2)
C23 C18 C3 124.8(2)
C19 C18 C3 118.5(2)
C20 C19 C18 122.6(3)
C20 C19 H19 118.7
C18 C19 H19 118.7
C19 C20 C21 119.8(2)
C19 C20 H20 120.1
C21 C20 H20 120.1
O3 C21 C22 116.3(2)
O3 C21 C20 125.1(3)
C22 C21 C20 118.6(3)
C23 C22 C21 120.4(3)
C23 C22 H22 119.8
C21 C22 H22 119.8
C18 C23 C22 121.9(2)
C18 C23 H23 119.1
C22 C23 H23 119.1
O3 C24 H24A 109.5
O3 C24 H24B 109.5
H24A C24 H24B 109.5
O3 C24 H24C 109.5
H24A C24 H24C 109.5
H24B C24 H24C 109.5
C1 N1 C7 118.1(2)
C1 N1 C3 111.8(2)
C7 N1 C3 123.93(19)
C21 O3 C24 118.3(2)

loop_
_geom_bond_atom_site_label_1
_geom_bond_atom_site_label_2
_geom_bond_distance
C17 O2 1.423(4)
C17 H17A 0.9600
C17 H17B 0.9600
C17 H17C 0.9600
O2 C14 1.374(3)
C1 O1 1.228(3)
C1 N1 1.378(3)
C1 C2 1.509(4)
C2 H2A 0.9600
C2 H2B 0.9600
C2 H2C 0.9600
C3 N1 1.498(3)
C3 C18 1.522(4)
C3 C4 1.552(3)
C3 H3 0.9800
C4 C5 1.518(4)
C4 C8 1.535(4)
C4 H4 0.9800
C5 C6 1.531(4)
C5 H5A 0.9700
C5 H5B 0.9700
C6 C10 1.524(4)
C6 C7 1.549(4)
C6 H6 0.9800
C7 N1 1.482(3)
C7 C11 1.522(3)
C7 H7 0.9800
C8 C9 1.514(4)
C8 H8A 0.9700
C8 H8B 0.9700
C9 C10 1.518(4)
C9 H9A 0.9700
C9 H9B 0.9700
C10 H10A 0.9700
C10 H10B 0.9700
C11 C16 1.376(4)
C11 C12 1.396(3)
C12 C13 1.387(4)
C12 H12 0.9300
C13 C14 1.387(4)
C13 H13 0.9300
C14 C15 1.381(4)
C15 C16 1.390(4)
C15 H15 0.9300
C16 H16 0.9300
C18 C23 1.383(4)
C18 C19 1.387(3)
C19 C20 1.382(4)
C19 H19 0.9300
C20 C21 1.383(4)
C20 H20 0.9300
C21 O3 1.367(3)
C21 C22 1.391(4)
C22 C23 1.380(4)
C22 H22 0.9300
C23 H23 0.9300
C24 O3 1.412(4)
C24 H24A 0.9600
C24 H24B 0.9600
C24 H24C 0.9600

loop_
_geom_hbond_atom_site_label_D
_geom_hbond_atom_site_label_H
_geom_hbond_atom_site_label_A
_geom_hbond_site_symmetry_A
_geom_hbond_distance_DH
_geom_hbond_distance_HA
_geom_hbond_distance_DA
_geom_hbond_angle_DHA
_geom_hbond_publ_flag
C12 H12 Cg 4_565 0.93 2.97 3.843(3) 158 yes

loop_
_geom_torsion_atom_site_label_1
_geom_torsion_atom_site_label_2
_geom_torsion_atom_site_label_3
_geom_torsion_atom_site_label_4
_geom_torsion
N1 C3 C4 C5 -36.4(3)
C18 C3 C4 C5 -166.8(2)
N1 C3 C4 C8 88.6(3)
C18 C3 C4 C8 -41.8(3)
C8 C4 C5 C6 -60.1(3)
C3 C4 C5 C6 67.6(3)
C4 C5 C6 C10 59.2(3)
C4 C5 C6 C7 -68.1(3)
C10 C6 C7 N1 -87.1(3)
C5 C6 C7 N1 37.6(3)
C10 C6 C7 C11 43.8(3)
C5 C6 C7 C11 168.5(2)
C5 C4 C8 C9 58.0(3)
C3 C4 C8 C9 -66.3(3)
C4 C8 C9 C10 -52.3(3)
C5 C6 C10 C9 -56.1(3)
C7 C6 C10 C9 67.4(3)
C8 C9 C10 C6 51.7(3)
N1 C7 C11 C16 22.7(3)
C6 C7 C11 C16 -108.5(3)
N1 C7 C11 C12 -160.7(2)
C6 C7 C11 C12 68.1(3)
C16 C11 C12 C13 0.3(4)
C7 C11 C12 C13 -176.5(2)
C11 C12 C13 C14 -1.5(4)
C17 O2 C14 C15 -5.0(4)
C17 O2 C14 C13 175.2(3)
C12 C13 C14 O2 -178.7(2)
C12 C13 C14 C15 1.5(4)
O2 C14 C15 C16 179.9(3)
C13 C14 C15 C16 -0.2(4)
C12 C11 C16 C15 0.9(4)
C7 C11 C16 C15 177.6(2)
C14 C15 C16 C11 -1.0(4)
N1 C3 C18 C23 -17.5(4)
C4 C3 C18 C23 113.1(3)
N1 C3 C18 C19 167.0(2)
C4 C3 C18 C19 -62.4(3)
C23 C18 C19 C20 -2.9(4)
C3 C18 C19 C20 173.0(3)
C18 C19 C20 C21 1.6(5)
C19 C20 C21 O3 179.9(3)
C19 C20 C21 C22 1.3(4)
O3 C21 C22 C23 178.5(2)
C20 C21 C22 C23 -2.8(4)
C19 C18 C23 C22 1.4(4)
C3 C18 C23 C22 -174.2(2)
C21 C22 C23 C18 1.4(4)
O1 C1 N1 C7 164.8(2)
C2 C1 N1 C7 -14.6(4)
O1 C1 N1 C3 11.4(4)
C2 C1 N1 C3 -168.1(2)
C11 C7 N1 C1 72.4(3)
C6 C7 N1 C1 -159.1(2)
C11 C7 N1 C3 -137.6(2)
C6 C7 N1 C3 -9.1(3)
C18 C3 N1 C1 -71.7(3)
C4 C3 N1 C1 159.8(2)
C18 C3 N1 C7 136.7(2)
C4 C3 N1 C7 8.2(3)
C22 C21 O3 C24 -169.6(3)
C20 C21 O3 C24 11.8(4)
